data_2107074
loop_
_publ_author_name
'Magnusson, A.'
'Johansson, L.G.'
'Lindqvist, O.'

_publ_section_title
;
 The structure of manganese(II) sulfite
;
_journal_name_full 'Acta Crystallographica B (24,1968-38,1982)'
_journal_page_first 1108
_journal_page_last 1110
_journal_volume 37
_journal_year 1981
_chemical_formula_sum 'Mn O3 S'
_chemical_name_systematic 'Mn (S O3)'
_space_group_IT_number 14
_symmetry_space_group_name_Hall '-P 2yab'
_symmetry_space_group_name_H-M 'P 1 21/a 1'
_cell_angle_alpha 90
_cell_angle_beta 79.741
_cell_angle_gamma 90
_cell_formula_units_Z 8
_cell_length_a 8.227
_cell_length_b 12.199
_cell_length_c 5.4193
_cell_volume 535.192
_citation_journal_id_ASTM ACBCAR
_cod_data_source_file Magnusson_ACBCAR_1981_1415.cif
_cod_data_source_block Mn1O3S1
_cod_original_cell_volume 535.1921
_cod_original_sg_symbol_Hall '-P 2ybc (z,y,-x)'
_cod_original_formula_sum 'Mn1 O3 S1'
_cod_database_code 2107074

loop_
_symmetry_equiv_pos_as_xyz
x,y,z
-x+1/2,y+1/2,-z
-x,-y,-z
x-1/2,-y-1/2,z

loop_
_atom_site_label
_atom_site_type_symbol
_atom_site_fract_x
_atom_site_fract_y
_atom_site_fract_z
_atom_site_occupancy
_atom_site_U_iso_or_equiv
O3 O-2 0.4197 0.2578 0.7135 1 0.0
O2 O-2 0.1607 0.1563 0.5224 1 0.0
Mn1 Mn+2 0.34645 0.74451 0.1188 1 0.0
O6 O-2 0.5019 0.7582 0.7395 1 0.0
O5 O-2 0.1326 0.4823 0.3332 1 0.0
Mn2 Mn+2 0.88292 0.42092 0.32919 1 0.0
S2 S+4 0.9841 0.1743 0.4758 1 0.0
O4 O-2 0.158 0.4203 0.9078 1 0.0
S1 S+4 0.7568 0.0217 0.0873 1 0.0
O1 O-2 0.2392 0.0947 0.0222 1 0.0
